data_1567993
loop_
_publ_author_name
'Tao, Cheng-Bo'
'Fan, Ji-Qiang'
'Fei, Wenwen'
'Zhao, Yan'
'Li, Man-Bo'

_publ_section_title
;
 Structure and assembly of a hexanuclear AuNi bimetallic nanocluster.
;
_journal_issue 1
_journal_name_full Nanoscale
_journal_page_first 109
_journal_page_last 113
_journal_paper_doi 10.1039/d2nr05225c
_journal_volume 15
_journal_year 2022
_chemical_formula_moiety 'C42 H33 Au2 Ni O2 P3 S'
_chemical_formula_sum 'C42 H33 Au2 Ni O2 P3 S'
_chemical_formula_weight 1147.30
_space_group_crystal_system triclinic
_space_group_IT_number 2
_space_group_name_Hall '-P 1'
_space_group_name_H-M_alt 'P -1'
_atom_sites_solution_hydrogens geom
_audit_creation_date 2022-08-01
_audit_creation_method
;
Olex2 1.2
(compiled 2018.05.29 svn.r3508 for OlexSys, GUI svn.r5506)
;
_audit_update_record
;
2022-09-19 deposited with the CCDC.	2022-11-21 downloaded from the CCDC.
;
_cell_angle_alpha 64.065(2)
_cell_angle_beta 80.669(2)
_cell_angle_gamma 83.913(2)
_cell_formula_units_Z 2
_cell_length_a 12.3838(12)
_cell_length_b 13.8890(14)
_cell_length_c 14.7679(14)
_cell_measurement_reflns_used 5523
_cell_measurement_temperature 296(2)
_cell_measurement_theta_max 27.91
_cell_measurement_theta_min 2.56
_cell_volume 2252.3(4)
_computing_cell_refinement 'SAINT V8.40B (?, 2016)'
_computing_data_reduction 'SAINT V8.40B (?, 2016)'
_computing_molecular_graphics 'Olex2 (Dolomanov et al., 2009)'
_computing_publication_material 'Olex2 (Dolomanov et al., 2009)'
_computing_structure_refinement 'ShelXL (Sheldrick, 2015)'
_computing_structure_solution 'SHELXT 2018/2 (Sheldrick, 2018)'
_diffrn_ambient_temperature 296.15
_diffrn_measured_fraction_theta_full 0.990
_diffrn_measured_fraction_theta_max 0.988
_diffrn_measurement_device_type 'Bruker APEX-II CCD'
_diffrn_measurement_method '\f and \w scans'
_diffrn_radiation_type MoK\a
_diffrn_radiation_wavelength 0.71073
_diffrn_reflns_av_R_equivalents 0.0452
_diffrn_reflns_av_unetI/netI 0.0862
_diffrn_reflns_Laue_measured_fraction_full 0.990
_diffrn_reflns_Laue_measured_fraction_max 0.988
_diffrn_reflns_limit_h_max 16
_diffrn_reflns_limit_h_min -14
_diffrn_reflns_limit_k_max 18
_diffrn_reflns_limit_k_min -17
_diffrn_reflns_limit_l_max 18
_diffrn_reflns_limit_l_min -19
_diffrn_reflns_number 19189
_diffrn_reflns_point_group_measured_fraction_full 0.990
_diffrn_reflns_point_group_measured_fraction_max 0.988
_diffrn_reflns_theta_full 25.242
_diffrn_reflns_theta_max 28.343
_diffrn_reflns_theta_min 2.123
_diffrn_standards_number 0
_exptl_absorpt_coefficient_mu 7.095
_exptl_absorpt_correction_T_max 0.7457
_exptl_absorpt_correction_T_min 0.5014
_exptl_absorpt_correction_type none
_exptl_absorpt_process_details
;
SADABS-2016/2 (Bruker,2016/2) was used for absorption correction.
wR2(int) was 0.0789 before and 0.0476 after correction.
The Ratio of minimum to maximum transmission is 0.6724.
The \l/2 correction factor is Not present.
;
_exptl_crystal_colour black
_exptl_crystal_density_diffrn 1.692
_exptl_crystal_description block
_exptl_crystal_F_000 1096
_refine_diff_density_max 5.532
_refine_diff_density_min -2.058
_refine_diff_density_rms 0.210
_refine_ls_extinction_method none
_refine_ls_goodness_of_fit_ref 1.035
_refine_ls_hydrogen_treatment constr
_refine_ls_matrix_type full
_refine_ls_number_parameters 376
_refine_ls_number_reflns 11118
_refine_ls_number_restraints 528
_refine_ls_restrained_S_all 1.023
_refine_ls_R_factor_all 0.0962
_refine_ls_R_factor_gt 0.0565
_refine_ls_shift/su_max 0.001
_refine_ls_shift/su_mean 0.000
_refine_ls_structure_factor_coef Fsqd
_refine_ls_weighting_details 'w=1/[\s^2^(Fo^2^)+(0.0731P)^2^] where P=(Fo^2^+2Fc^2^)/3'
_refine_ls_weighting_scheme calc
_refine_ls_wR_factor_gt 0.1347
_refine_ls_wR_factor_ref 0.1535
_reflns_Friedel_coverage 0.000
_reflns_number_gt 7164
_reflns_number_total 11118
_reflns_threshold_expression 'I > 2\s(I)'
_cod_data_source_file d2nr05225c2.cif
_cod_data_source_block wf-2_sq
_cod_depositor_comments 'Adding full bibliography for 1567993--1567994.cif.'
_cod_database_code 1567993
_shelx_shelxl_version_number 2018/3
_shelx_space_group_comment
;
The symmetry employed for this shelxl refinement is uniquely defined
by the following loop, which should always be used as a source of
symmetry information in preference to the above space-group names.
They are only intended as comments.
;
_olex2_refinement_description
;
1. Fixed Uiso
 At 1.2 times of:
  All C(H) groups
2. Uiso/Uaniso restraints and constraints
All non-hydrogen atoms have similar U: within 1.7A with sigma of 0.04 and sigma
for terminal atoms of 0.08
Uanis(C9) \\sim Ueq, Uanis(C10) \\sim Ueq, Uanis(C11) \\sim Ueq, Uanis(C12)
\\sim Ueq, Uanis(C13) \\sim Ueq, Uanis(C14) \\sim Ueq, Uanis(C21) \\sim Ueq,
Uanis(C26) \\sim Ueq, Uanis(C25) \\sim Ueq, Uanis(C24) \\sim Ueq, Uanis(C23)
\\sim Ueq, Uanis(C22) \\sim Ueq, Uanis(C15) \\sim Ueq, Uanis(C20) \\sim Ueq,
Uanis(C19) \\sim Ueq, Uanis(C18) \\sim Ueq, Uanis(C17) \\sim Ueq, Uanis(C16)
\\sim Ueq, Uanis(C3) \\sim Ueq, Uanis(C4) \\sim Ueq, Uanis(C5) \\sim Ueq,
Uanis(C6) \\sim Ueq, Uanis(C7) \\sim Ueq, Uanis(C8) \\sim Ueq, Uanis(C27) \\sim
Ueq, Uanis(C32) \\sim Ueq, Uanis(C31) \\sim Ueq, Uanis(C30) \\sim Ueq,
Uanis(C29) \\sim Ueq, Uanis(C28) \\sim Ueq, Uanis(C39) \\sim Ueq, Uanis(C40)
\\sim Ueq, Uanis(C41) \\sim Ueq, Uanis(C42) \\sim Ueq, Uanis(C43) \\sim Ueq,
Uanis(C44) \\sim Ueq, Uanis(C33) \\sim Ueq, Uanis(C38) \\sim Ueq, Uanis(C37)
\\sim Ueq, Uanis(C36) \\sim Ueq, Uanis(C35) \\sim Ueq, Uanis(C34) \\sim Ueq:
with sigma of 0.01 and sigma for terminal atoms of 0.02
3.a Aromatic/amide H refined with riding coordinates:
 C10(H10), C11(H11), C12(H12), C13(H13), C14(H14), C21(H21), C26(H26),
 C25(H25), C24(H24), C23(H23), C20(H20), C19(H19), C18(H18), C17(H17), C16(H16),
  C5(H5), C6(H6), C7(H7), C32(H32), C31(H31), C30(H30), C29(H29), C28(H28),
 C40(H40), C41(H41), C42(H42), C43(H43), C44(H44), C38(H38), C37(H37), C36(H36),
  C35(H35), C34(H34)
3.b Fitted hexagon refined as free rotating group:
 C9(C10,C11,C12,C13,C14), C21(C26,C25,C24,C23,C22), C15(C20,C19,C18,C17,C16),
 C3(C4,C5,C6,C7,C8), C27(C32,C31,C30,C29,C28), C39(C40,C41,C42,C43,C44),
 C33(C38,C37,C36,C35,C34)
;
_platon_squeeze_void_probe_radius 1.20
_olex2_submission_special_instructions 'No special instructions were received'

loop_
_space_group_symop_operation_xyz
'x, y, z'
'-x, -y, -z'

loop_
_atom_site_label
_atom_site_type_symbol
_atom_site_fract_x
_atom_site_fract_y
_atom_site_fract_z
_atom_site_U_iso_or_equiv
_atom_site_adp_type
_atom_site_occupancy
_atom_site_site_symmetry_order
_atom_site_calc_flag
_atom_site_refinement_flags_posn
_atom_site_refinement_flags_adp
_atom_site_refinement_flags_occupancy
_atom_site_disorder_assembly
_atom_site_disorder_group
Au2 Au 0.55027(3) 0.39163(3) 0.40762(3) 0.03478(11) Uani 1 1 d . U . . .
Au1 Au 0.42828(3) 0.35764(3) 0.65957(3) 0.03437(11) Uani 1 1 d . U . . .
Ni1 Ni 0.23414(9) 0.56957(9) 0.70631(9) 0.0315(3) Uani 1 1 d . U . . .
S1 S 0.38395(18) 0.46558(18) 0.74555(18) 0.0346(5) Uani 1 1 d . U . . .
P1 P 0.4925(2) 0.2652(2) 0.5659(2) 0.0361(5) Uani 1 1 d . U . . .
P2 P 0.1572(2) 0.5081(2) 0.6215(2) 0.0360(6) Uani 1 1 d . U . . .
P3 P 0.2527(2) 0.6429(2) 0.8039(2) 0.0396(6) Uani 1 1 d . U . . .
O1 O 0.0543(5) 0.5929(5) 0.5774(5) 0.0427(17) Uani 1 1 d . U . . .
O2 O 0.1724(6) 0.7528(6) 0.7703(5) 0.0472(18) Uani 1 1 d . U . . .
C9 C 0.6071(4) 0.1720(5) 0.6211(5) 0.0328(19) Uani 1 1 d . U . . .
C10 C 0.6030(5) 0.1145(6) 0.7257(4) 0.054(3) Uani 1 1 d G U . . .
H10 H 0.540815 0.120012 0.768176 0.065 Uiso 1 1 calc R . . . .
C11 C 0.6918(6) 0.0487(6) 0.7669(4) 0.063(3) Uani 1 1 d G U . . .
H11 H 0.689016 0.010154 0.836917 0.075 Uiso 1 1 calc R . . . .
C12 C 0.7847(5) 0.0404(6) 0.7035(5) 0.070(3) Uani 1 1 d G U . . .
H12 H 0.844112 -0.003664 0.731009 0.084 Uiso 1 1 calc R . . . .
C13 C 0.7888(5) 0.0979(6) 0.5988(5) 0.053(3) Uani 1 1 d G U . . .
H13 H 0.851008 0.092374 0.556358 0.064 Uiso 1 1 calc R . . . .
C14 C 0.7000(5) 0.1637(5) 0.5576(4) 0.043(2) Uani 1 1 d G U . . .
H14 H 0.702808 0.202233 0.487615 0.052 Uiso 1 1 calc R . . . .
C21 C 0.2234(5) 0.4083(4) 0.4892(4) 0.043(2) Uani 1 1 d . U . . .
H21 H 0.196175 0.344906 0.541131 0.052 Uiso 1 1 calc R . . . .
C26 C 0.2686(5) 0.4111(4) 0.3956(5) 0.050(3) Uani 1 1 d G U . . .
H26 H 0.271598 0.349594 0.384902 0.060 Uiso 1 1 calc R . . . .
C25 C 0.3093(5) 0.5058(6) 0.3180(4) 0.046(2) Uani 1 1 d G U . . .
H25 H 0.339489 0.507658 0.255365 0.055 Uiso 1 1 calc R . . . .
C24 C 0.3047(5) 0.5977(4) 0.3340(4) 0.049(3) Uani 1 1 d G U . . .
H24 H 0.331958 0.661033 0.282055 0.058 Uiso 1 1 calc R . . . .
C23 C 0.2596(5) 0.5949(4) 0.4276(5) 0.043(2) Uani 1 1 d G U . . .
H23 H 0.256535 0.656347 0.438283 0.051 Uiso 1 1 calc R . . . .
C22 C 0.2189(5) 0.5002(5) 0.5052(4) 0.036(2) Uani 1 1 d G U . . .
C15 C 0.3949(5) 0.1713(5) 0.5713(5) 0.038(2) Uani 1 1 d . U . . .
C20 C 0.4100(5) 0.1326(6) 0.4976(4) 0.059(3) Uani 1 1 d G U . . .
H20 H 0.469506 0.153467 0.446893 0.071 Uiso 1 1 calc R . . . .
C19 C 0.3361(6) 0.0627(5) 0.4998(5) 0.060(3) Uani 1 1 d G U . . .
H19 H 0.346195 0.036798 0.450539 0.072 Uiso 1 1 calc R . . . .
C18 C 0.2472(5) 0.0315(5) 0.5757(6) 0.058(3) Uani 1 1 d G U . . .
H18 H 0.197754 -0.015251 0.577138 0.069 Uiso 1 1 calc R . . . .
C17 C 0.2321(5) 0.0702(5) 0.6493(5) 0.056(3) Uani 1 1 d G U . . .
H17 H 0.172623 0.049368 0.700092 0.068 Uiso 1 1 calc R . . . .
C16 C 0.3060(6) 0.1401(5) 0.6472(4) 0.047(2) Uani 1 1 d G U . . .
H16 H 0.295933 0.166038 0.696448 0.057 Uiso 1 1 calc R . . . .
C3 C 0.1147(4) 0.6745(4) 0.6718(5) 0.033(2) Uani 1 1 d . U . . .
C4 C 0.1025(5) 0.7529(5) 0.7077(5) 0.041(2) Uani 1 1 d G U . . .
C5 C 0.0188(5) 0.8311(5) 0.6802(5) 0.050(3) Uani 1 1 d G U . . .
H5 H 0.010676 0.883540 0.704206 0.060 Uiso 1 1 calc R . . . .
C6 C -0.0528(5) 0.8310(5) 0.6168(6) 0.055(3) Uani 1 1 d G U . . .
H6 H -0.108783 0.883323 0.598442 0.066 Uiso 1 1 calc R . . . .
C7 C -0.0406(5) 0.7526(5) 0.5809(5) 0.045(2) Uani 1 1 d G U . . .
H7 H -0.088511 0.752525 0.538549 0.054 Uiso 1 1 calc R . . . .
C8 C 0.0431(5) 0.6744(4) 0.6084(5) 0.038(2) Uani 1 1 d G U . . .
C27 C 0.0911(6) 0.3812(5) 0.6971(5) 0.044(2) Uani 1 1 d . U . . .
C32 C 0.0008(6) 0.3573(6) 0.6668(5) 0.060(3) Uani 1 1 d G U . . .
H32 H -0.028347 0.407666 0.609407 0.072 Uiso 1 1 calc R . . . .
C31 C -0.0460(6) 0.2582(7) 0.7223(7) 0.078(4) Uani 1 1 d G U . . .
H31 H -0.106494 0.242197 0.702088 0.093 Uiso 1 1 calc R . . . .
C30 C -0.0025(7) 0.1829(5) 0.8081(6) 0.080(4) Uani 1 1 d G U . . .
H30 H -0.033820 0.116562 0.845265 0.095 Uiso 1 1 calc R . . . .
C29 C 0.0879(7) 0.2068(6) 0.8384(5) 0.096(5) Uani 1 1 d G U . . .
H29 H 0.117001 0.156395 0.895762 0.115 Uiso 1 1 calc R . . . .
C28 C 0.1347(6) 0.3059(6) 0.7828(6) 0.061(3) Uani 1 1 d G U . . .
H28 H 0.195150 0.321864 0.803082 0.073 Uiso 1 1 calc R . . . .
C39 C 0.3804(4) 0.6949(5) 0.8065(5) 0.041(2) Uani 1 1 d . U . . .
C40 C 0.4622(6) 0.6221(4) 0.8537(5) 0.055(3) Uani 1 1 d G U . . .
H40 H 0.448965 0.549288 0.887394 0.067 Uiso 1 1 calc R . . . .
C41 C 0.5639(5) 0.6580(6) 0.8506(6) 0.067(3) Uani 1 1 d G U . . .
H41 H 0.618707 0.609302 0.882183 0.080 Uiso 1 1 calc R . . . .
C42 C 0.5838(5) 0.7668(7) 0.8002(6) 0.070(4) Uani 1 1 d G U . . .
H42 H 0.651796 0.790836 0.798133 0.084 Uiso 1 1 calc R . . . .
C43 C 0.5019(7) 0.8396(5) 0.7530(6) 0.071(4) Uani 1 1 d G U . . .
H43 H 0.515144 0.912355 0.719291 0.085 Uiso 1 1 calc R . . . .
C44 C 0.4002(6) 0.8036(5) 0.7561(5) 0.053(3) Uani 1 1 d G U . . .
H44 H 0.345402 0.852342 0.724500 0.064 Uiso 1 1 calc R . . . .
C33 C 0.2034(7) 0.5631(7) 0.9379(5) 0.049(3) Uani 1 1 d . U . . .
C38 C 0.1919(8) 0.6095(6) 1.0055(7) 0.089(4) Uani 1 1 d G U . . .
H38 H 0.211469 0.679848 0.983091 0.107 Uiso 1 1 calc R . . . .
C37 C 0.1511(8) 0.5507(9) 1.1068(6) 0.095(5) Uani 1 1 d G U . . .
H37 H 0.143385 0.581698 1.152068 0.114 Uiso 1 1 calc R . . . .
C36 C 0.1218(8) 0.4455(8) 1.1403(5) 0.088(4) Uani 1 1 d G U . . .
H36 H 0.094536 0.406135 1.208070 0.106 Uiso 1 1 calc R . . . .
C35 C 0.1334(8) 0.3991(6) 1.0726(7) 0.107(5) Uani 1 1 d G U . . .
H35 H 0.113771 0.328720 1.095094 0.128 Uiso 1 1 calc R . . . .
C34 C 0.1741(8) 0.4579(7) 0.9714(6) 0.085(4) Uani 1 1 d G U . . .
H34 H 0.181856 0.426868 0.926116 0.102 Uiso 1 1 calc R . . . .

loop_
_atom_site_aniso_label
_atom_site_aniso_U_11
_atom_site_aniso_U_22
_atom_site_aniso_U_33
_atom_site_aniso_U_23
_atom_site_aniso_U_13
_atom_site_aniso_U_12
Au2 0.0323(2) 0.0357(2) 0.0438(2) -0.02371(18) -0.00283(15) -0.00473(14)
Au1 0.0323(2) 0.0338(2) 0.0436(2) -0.02288(17) -0.00407(15) -0.00127(14)
Ni1 0.0290(6) 0.0366(6) 0.0380(7) -0.0240(6) -0.0059(5) -0.0006(4)
S1 0.0314(12) 0.0371(13) 0.0429(14) -0.0236(11) -0.0068(10) 0.0000(9)
P1 0.0327(13) 0.0364(13) 0.0472(15) -0.0261(12) -0.0003(11) -0.0048(9)
P2 0.0306(13) 0.0426(14) 0.0459(15) -0.0271(12) -0.0106(11) -0.0011(10)
P3 0.0378(14) 0.0477(15) 0.0478(16) -0.0332(13) -0.0082(12) 0.0002(11)
O1 0.038(4) 0.050(4) 0.055(4) -0.035(4) -0.017(3) 0.008(3)
O2 0.040(4) 0.055(4) 0.066(5) -0.043(4) -0.010(3) 0.004(3)
C9 0.032(4) 0.032(4) 0.038(5) -0.018(4) -0.003(4) -0.004(3)
C10 0.055(6) 0.059(6) 0.053(6) -0.029(5) -0.011(5) 0.005(5)
C11 0.062(6) 0.064(6) 0.058(6) -0.023(5) -0.010(5) 0.011(5)
C12 0.065(7) 0.063(6) 0.080(7) -0.034(6) -0.011(6) 0.015(5)
C13 0.047(5) 0.046(5) 0.070(6) -0.029(5) -0.006(5) 0.004(4)
C14 0.045(5) 0.039(5) 0.052(5) -0.026(4) -0.002(4) -0.006(4)
C21 0.042(5) 0.045(5) 0.047(5) -0.024(4) -0.006(4) -0.005(4)
C26 0.052(6) 0.061(6) 0.052(5) -0.039(5) -0.011(4) 0.008(4)
C25 0.040(5) 0.061(6) 0.047(5) -0.031(5) -0.007(4) -0.001(4)
C24 0.045(5) 0.056(6) 0.046(5) -0.019(5) -0.009(4) -0.011(4)
C23 0.045(5) 0.045(5) 0.050(5) -0.029(4) -0.003(4) -0.016(4)
C22 0.029(4) 0.042(5) 0.041(5) -0.022(4) -0.006(4) -0.001(3)
C15 0.040(5) 0.034(4) 0.042(5) -0.018(4) -0.004(4) -0.004(4)
C20 0.058(6) 0.060(6) 0.067(6) -0.038(5) 0.009(5) -0.016(5)
C19 0.066(6) 0.063(6) 0.067(6) -0.040(5) -0.004(5) -0.017(5)
C18 0.060(6) 0.045(5) 0.068(6) -0.019(5) -0.016(5) -0.015(4)
C17 0.053(6) 0.058(6) 0.059(6) -0.027(5) 0.002(5) -0.014(5)
C16 0.052(6) 0.046(5) 0.049(5) -0.025(4) 0.002(4) -0.013(4)
C3 0.027(4) 0.040(5) 0.041(5) -0.024(4) -0.006(3) -0.001(3)
C4 0.043(5) 0.038(5) 0.049(5) -0.025(4) -0.007(4) 0.000(4)
C5 0.044(5) 0.051(5) 0.064(6) -0.034(5) -0.010(4) 0.000(4)
C6 0.046(5) 0.052(6) 0.072(6) -0.029(5) -0.015(5) 0.000(4)
C7 0.033(5) 0.052(5) 0.047(5) -0.017(4) -0.013(4) 0.002(4)
C8 0.034(5) 0.037(5) 0.045(5) -0.020(4) -0.004(4) -0.002(3)
C27 0.039(5) 0.043(5) 0.056(6) -0.027(4) -0.005(4) -0.008(4)
C32 0.048(6) 0.065(6) 0.071(6) -0.029(5) -0.015(5) -0.015(5)
C31 0.067(7) 0.072(7) 0.100(8) -0.034(6) -0.017(6) -0.026(5)
C30 0.069(7) 0.065(7) 0.101(8) -0.028(6) -0.005(6) -0.028(5)
C29 0.086(8) 0.083(8) 0.102(8) -0.023(6) -0.011(7) -0.014(6)
C28 0.051(6) 0.059(6) 0.066(6) -0.017(5) -0.009(5) -0.015(5)
C39 0.041(5) 0.058(5) 0.041(5) -0.034(4) -0.009(4) 0.002(4)
C40 0.053(6) 0.053(5) 0.081(7) -0.045(5) -0.018(5) -0.004(4)
C41 0.058(6) 0.082(7) 0.082(7) -0.052(6) -0.021(5) -0.002(5)
C42 0.069(7) 0.086(7) 0.073(7) -0.045(6) -0.013(5) -0.021(6)
C43 0.083(7) 0.070(7) 0.071(7) -0.037(6) -0.004(6) -0.028(5)
C44 0.055(6) 0.058(6) 0.050(6) -0.024(5) -0.012(5) -0.006(5)
C33 0.046(5) 0.067(6) 0.039(5) -0.026(5) -0.002(4) -0.008(4)
C38 0.108(8) 0.104(8) 0.073(7) -0.058(6) 0.003(6) -0.010(7)
C37 0.115(9) 0.119(9) 0.065(7) -0.056(7) -0.003(6) 0.000(7)
C36 0.078(8) 0.111(8) 0.068(7) -0.033(6) 0.001(6) -0.014(6)
C35 0.110(9) 0.114(9) 0.091(8) -0.040(7) 0.005(7) -0.030(7)
C34 0.097(8) 0.097(8) 0.070(7) -0.043(6) 0.001(6) -0.027(6)

loop_
_atom_type_symbol
_atom_type_description
_atom_type_scat_dispersion_real
_atom_type_scat_dispersion_imag
_atom_type_scat_source
C C 0.0033 0.0016 'International Tables Vol C Tables 4.2.6.8 and 6.1.1.4'
H H 0.0000 0.0000 'International Tables Vol C Tables 4.2.6.8 and 6.1.1.4'
Au Au -2.0133 8.8022 'International Tables Vol C Tables 4.2.6.8 and 6.1.1.4'
Ni Ni 0.3393 1.1124 'International Tables Vol C Tables 4.2.6.8 and 6.1.1.4'
O O 0.0106 0.0060 'International Tables Vol C Tables 4.2.6.8 and 6.1.1.4'
P P 0.1023 0.0942 'International Tables Vol C Tables 4.2.6.8 and 6.1.1.4'
S S 0.1246 0.1234 'International Tables Vol C Tables 4.2.6.8 and 6.1.1.4'

loop_
_geom_angle_atom_site_label_1
_geom_angle_atom_site_label_2
_geom_angle_atom_site_label_3
_geom_angle
_geom_angle_site_symmetry_1
_geom_angle_site_symmetry_3
_geom_angle_publ_flag
Ni1 Au2 Au1 77.76(2) 2_666 2_666 ?
S1 Au2 Au1 46.50(5) 2_666 2_666 ?
S1 Au2 Ni1 48.82(6) 2_666 2_666 ?
P1 Au2 Au1 127.05(6) . 2_666 ?
P1 Au2 Ni1 130.65(7) . 2_666 ?
P1 Au2 S1 172.83(8) . 2_666 ?
S1 Au1 Au2 47.11(6) . 2_666 ?
P1 Au1 Au2 126.78(7) . 2_666 ?
P1 Au1 S1 172.20(9) . . ?
S1 Ni1 Au2 53.03(7) . 2_666 ?
P2 Ni1 Au2 100.53(8) . 2_666 ?
P2 Ni1 S1 104.14(9) . . ?
P3 Ni1 Au2 97.52(9) . 2_666 ?
P3 Ni1 S1 92.90(10) . . ?
P3 Ni1 P2 160.35(11) . . ?
C3 Ni1 Au2 122.6(2) . 2_666 ?
C3 Ni1 S1 172.5(2) . . ?
C3 Ni1 P2 82.27(18) . . ?
C3 Ni1 P3 81.49(18) . . ?
Au1 S1 Au2 86.39(8) . 2_666 ?
Ni1 S1 Au2 78.15(8) . 2_666 ?
Ni1 S1 Au1 114.74(10) . . ?
Au1 P1 Au2 105.54(10) . . ?
C9 P1 Au2 110.7(2) . . ?
C9 P1 Au1 110.5(2) . . ?
C15 P1 Au2 115.5(2) . . ?
C15 P1 Au1 113.7(2) . . ?
C15 P1 C9 100.9(3) . . ?
O1 P2 Ni1 105.9(2) . . ?
O1 P2 C22 98.8(3) . . ?
O1 P2 C27 103.4(4) . . ?
C22 P2 Ni1 125.4(2) . . ?
C22 P2 C27 104.9(3) . . ?
C27 P2 Ni1 115.2(3) . . ?
O2 P3 Ni1 106.8(3) . . ?
O2 P3 C39 101.0(4) . . ?
O2 P3 C33 104.5(4) . . ?
C39 P3 Ni1 124.0(3) . . ?
C39 P3 C33 104.2(4) . . ?
C33 P3 Ni1 114.1(3) . . ?
C8 O1 P2 112.6(4) . . ?
C4 O2 P3 110.3(5) . . ?
C10 C9 P1 120.3(4) . . ?
C10 C9 C14 120.0 . . ?
C14 C9 P1 119.6(4) . . ?
C9 C10 C11 120.0 . . ?
C12 C11 C10 120.0 . . ?
C11 C12 C13 120.0 . . ?
C14 C13 C12 120.0 . . ?
C13 C14 C9 120.0 . . ?
C26 C21 C22 120.0 . . ?
C21 C26 C25 120.0 . . ?
C26 C25 C24 120.0 . . ?
C23 C24 C25 120.0 . . ?
C24 C23 C22 120.0 . . ?
C21 C22 P2 124.1(4) . . ?
C23 C22 P2 115.8(4) . . ?
C23 C22 C21 120.0 . . ?
C20 C15 P1 119.3(4) . . ?
C20 C15 C16 120.0 . . ?
C16 C15 P1 120.7(4) . . ?
C15 C20 C19 120.0 . . ?
C20 C19 C18 120.0 . . ?
C17 C18 C19 120.0 . . ?
C18 C17 C16 120.0 . . ?
C17 C16 C15 120.0 . . ?
C4 C3 Ni1 119.7(3) . . ?
C4 C3 C8 120.0 . . ?
C8 C3 Ni1 120.3(3) . . ?
O2 C4 C3 120.1(5) . . ?
O2 C4 C5 119.9(5) . . ?
C5 C4 C3 120.0 . . ?
C4 C5 C6 120.0 . . ?
C7 C6 C5 120.0 . . ?
C6 C7 C8 120.0 . . ?
O1 C8 C3 118.7(4) . . ?
O1 C8 C7 121.2(4) . . ?
C7 C8 C3 120.0 . . ?
C32 C27 P2 120.3(4) . . ?
C32 C27 C28 120.0 . . ?
C28 C27 P2 119.6(4) . . ?
C27 C32 C31 120.0 . . ?
C30 C31 C32 120.0 . . ?
C31 C30 C29 120.0 . . ?
C28 C29 C30 120.0 . . ?
C29 C28 C27 120.0 . . ?
C40 C39 P3 118.2(4) . . ?
C40 C39 C44 120.0 . . ?
C44 C39 P3 121.6(4) . . ?
C41 C40 C39 120.0 . . ?
C40 C41 C42 120.0 . . ?
C43 C42 C41 120.0 . . ?
C42 C43 C44 120.0 . . ?
C43 C44 C39 120.0 . . ?
C38 C33 P3 119.5(5) . . ?
C38 C33 C34 120.0 . . ?
C34 C33 P3 120.4(5) . . ?
C33 C38 C37 120.0 . . ?
C36 C37 C38 120.0 . . ?
C35 C36 C37 120.0 . . ?
C34 C35 C36 120.0 . . ?
C35 C34 C33 120.0 . . ?

loop_
_geom_bond_atom_site_label_1
_geom_bond_atom_site_label_2
_geom_bond_distance
_geom_bond_site_symmetry_2
_geom_bond_publ_flag
Au2 Au1 3.2048(6) 2_666 ?
Au2 Ni1 2.8817(13) 2_666 ?
Au2 S1 2.353(3) 2_666 ?
Au2 P1 2.278(3) . ?
Au1 S1 2.329(2) . ?
Au1 P1 2.275(2) . ?
Ni1 S1 2.216(2) . ?
Ni1 P2 2.169(3) . ?
Ni1 P3 2.147(3) . ?
Ni1 C3 1.926(4) . ?
P1 C9 1.849(5) . ?
P1 C15 1.838(5) . ?
P2 O1 1.648(6) . ?
P2 C22 1.807(5) . ?
P2 C27 1.819(6) . ?
P3 O2 1.656(7) . ?
P3 C39 1.818(6) . ?
P3 C33 1.830(7) . ?
O1 C8 1.382(7) . ?
O2 C4 1.364(7) . ?
C9 C10 1.3900 . ?
C9 C14 1.3900 . ?
C10 C11 1.3900 . ?
C11 C12 1.3900 . ?
C12 C13 1.3900 . ?
C13 C14 1.3900 . ?
C21 C26 1.3900 . ?
C21 C22 1.3900 . ?
C26 C25 1.3900 . ?
C25 C24 1.3900 . ?
C24 C23 1.3900 . ?
C23 C22 1.3900 . ?
C15 C20 1.3900 . ?
C15 C16 1.3900 . ?
C20 C19 1.3900 . ?
C19 C18 1.3900 . ?
C18 C17 1.3900 . ?
C17 C16 1.3900 . ?
C3 C4 1.3900 . ?
C3 C8 1.3900 . ?
C4 C5 1.3900 . ?
C5 C6 1.3900 . ?
C6 C7 1.3900 . ?
C7 C8 1.3900 . ?
C27 C32 1.3900 . ?
C27 C28 1.3900 . ?
C32 C31 1.3900 . ?
C31 C30 1.3900 . ?
C30 C29 1.3900 . ?
C29 C28 1.3900 . ?
C39 C40 1.3900 . ?
C39 C44 1.3900 . ?
C40 C41 1.3900 . ?
C41 C42 1.3900 . ?
C42 C43 1.3900 . ?
C43 C44 1.3900 . ?
C33 C38 1.3900 . ?
C33 C34 1.3900 . ?
C38 C37 1.3900 . ?
C37 C36 1.3900 . ?
C36 C35 1.3900 . ?
C35 C34 1.3900 . ?

loop_
_platon_squeeze_void_nr
_platon_squeeze_void_average_x
_platon_squeeze_void_average_y
_platon_squeeze_void_average_z
_platon_squeeze_void_volume
_platon_squeeze_void_count_electrons
_platon_squeeze_void_content
1 -0.003 0.000 0.000 470 133 ' '
